data_7025192
loop_
_publ_author_name
'Bozic-Weber, Biljana'
'Constable, Edwin C.'
'Housecroft, Catherine E.'
'Neuburger, Markus'
'Price, Jason R.'

_publ_section_title
;
 Sticky complexes: carboxylic acid-functionalized
 N-phenylpyridin-2-ylmethanimine ligands as anchoring domains for copper
 and ruthenium dye-sensitized solar cells.
;
_journal_issue 15
_journal_name_full 'Dalton transactions (Cambridge, England : 2003)'
_journal_page_first 3585
_journal_page_last 3594
_journal_paper_doi 10.1039/b925623g
_journal_volume 39
_journal_year 2010
_chemical_formula_moiety 'C18 H18 Cu N4 O2, F6 P'
_chemical_formula_sum 'C18 H18 Cu F6 N4 O2 P'
_chemical_formula_weight 530.87
_space_group_IT_number 14
_symmetry_cell_setting monoclinic
_symmetry_space_group_name_Hall '-P 2ybc'
_symmetry_space_group_name_H-M 'P 1 21/c 1'
_atom_sites_solution_hydrogens geom
_atom_sites_solution_primary direct
_audit_creation_date 09-07-14
_audit_creation_method CRYSTALS_ver_12.86
_cell_angle_alpha 90
_cell_angle_beta 105.697(1)
_cell_angle_gamma 90
_cell_formula_units_Z 4
_cell_length_a 13.2830(3)
_cell_length_b 7.4327(2)
_cell_length_c 21.8910(4)
_cell_measurement_reflns_used 9843
_cell_measurement_temperature 123
_cell_measurement_theta_max 33
_cell_measurement_theta_min 3
_cell_volume 2080.66(8)
_computing_cell_refinement 'Apex2 (Bruker AXS, 2006)'
_computing_data_collection 'Apex2 (Bruker AXS, 2006)'
_computing_data_reduction 'Apex2 (Bruker AXS, 2006)'
_computing_molecular_graphics 'CAMERON (Watkin et al., 1996)'
_computing_publication_material 'CRYSTALS (Betteridge et al., 2003)'
_computing_structure_refinement 'CRYSTALS (Betteridge et al., 2003)'
_computing_structure_solution 'SIR92 (Altomare et al., 1994)'
_diffrn_ambient_temperature 123
_diffrn_measured_fraction_theta_full 0.995
_diffrn_measured_fraction_theta_max 0.995
_diffrn_measurement_device 'Bruker Kappa Apex2'
_diffrn_measurement_device_type Area
_diffrn_measurement_method '\f & \w scans'
_diffrn_radiation_monochromator graphite
_diffrn_radiation_type 'Mo K\a'
_diffrn_radiation_wavelength 0.71073
_diffrn_reflns_av_R_equivalents 0.025
_diffrn_reflns_limit_h_max 20
_diffrn_reflns_limit_h_min -20
_diffrn_reflns_limit_k_max 11
_diffrn_reflns_limit_k_min -11
_diffrn_reflns_limit_l_max 33
_diffrn_reflns_limit_l_min -33
_diffrn_reflns_number 46113
_diffrn_reflns_theta_full 33.230
_diffrn_reflns_theta_max 33.230
_diffrn_reflns_theta_min 1.592
_diffrn_standards_number 0
_exptl_absorpt_coefficient_mu 1.204
_exptl_absorpt_correction_T_max 0.92
_exptl_absorpt_correction_T_min 0.83
_exptl_absorpt_correction_type multi-scan
_exptl_absorpt_process_details 'DENZO/SCALEPACK (Otwinowski & Minor, 1997)'
_exptl_crystal_colour orange
_exptl_crystal_density_diffrn 1.695
_exptl_crystal_density_method 'not measured'
_exptl_crystal_description needle
_exptl_crystal_F_000 1072
_exptl_crystal_size_max 0.42
_exptl_crystal_size_mid 0.15
_exptl_crystal_size_min 0.07
_refine_diff_density_max 0.50
_refine_diff_density_min -0.29
_refine_ls_extinction_method None
_refine_ls_goodness_of_fit_ref 1.0702
_refine_ls_hydrogen_treatment constr
_refine_ls_matrix_type full
_refine_ls_number_parameters 289
_refine_ls_number_reflns 6006
_refine_ls_number_restraints 0
_refine_ls_R_factor_all 0.0319
_refine_ls_R_factor_gt 0.0242
_refine_ls_shift/su_max 0.002033
_refine_ls_structure_factor_coef F
_refine_ls_weighting_details
;
Method, part 1, Chebychev polynomial, (Watkin, 1994, Prince, 1982)
[weight] = 1.0/[A~0~*T~0~(x)+A~1~*T~1~(x) ... +A~n-1~]*T~n-1~(x)]
where A~i~ are the Chebychev coefficients listed below and x= Fcalc/Fmax
Method = Robust Weighting (Prince, 1982)
W = [weight] * [1-(deltaF/6*sigmaF)^2^]^2^
A~i~ are:
0.129 0.836E-01 0.412E-01
;
_refine_ls_weighting_scheme calc
_refine_ls_wR_factor_all 0.0372
_refine_ls_wR_factor_gt 0.0249
_refine_ls_wR_factor_ref 0.0239
_reflns_limit_h_max 19
_reflns_limit_h_min -20
_reflns_limit_k_max 11
_reflns_limit_k_min 0
_reflns_limit_l_max 33
_reflns_limit_l_min 0
_reflns_number_gt 6563
_reflns_number_total 7963
_reflns_threshold_expression I>2.0\s(I)
_oxford_diffrn_Wilson_B_factor 1.19
_oxford_diffrn_Wilson_scale 31.70
_oxford_refine_ls_r_factor_ref 0.0225
_oxford_refine_ls_scale 0.13438(9)
_oxford_reflns_number_all 7948
_oxford_reflns_threshold_expression_ref I>3.0\s(I)
_oxford_structure_analysis_title 'jp162_123k_0m in P2(1)/c'
_cod_data_source_file b925623g.txt
_cod_data_source_block jp162_123k
_cod_depositor_comments
;
The following automatic conversions were performed:

'_symmetry_cell_setting' value 'Monoclinic' changed to 'monoclinic'
according to /home/saulius/struct/CIF-dictionaries/cif_core.dic
dictionary named 'cif_core.dic' version 2.4.2 from 2011-04-26.

Automatic conversion script
Id: cif_fix_values 1891 2012-01-12 08:04:46Z andrius 
;
_cod_original_sg_symbol_H-M 'P 21/c'
_cod_original_formula_sum 'C18 H18 Cu1 F6 N4 O2 P1'
_cod_database_code 7025192

loop_
_symmetry_equiv_pos_as_xyz
x,y,z
-x,-y,-z
-x,y+1/2,-z+1/2
x,-y+1/2,z+1/2

loop_
_atom_site_label
_atom_site_type_symbol
_atom_site_fract_x
_atom_site_fract_y
_atom_site_fract_z
_atom_site_U_iso_or_equiv
_atom_site_occupancy
_atom_site_adp_type
_atom_site_refinement_flags_posn
Cu21 Cu 0.187849(9) -0.069477(17) 0.391073(5) 0.0157 1.0000 Uani .
N1 N 0.16333(6) -0.23341(11) 0.31403(4) 0.0136 1.0000 Uani .
N2 N 0.26238(6) 0.08345(10) 0.33476(3) 0.0128 1.0000 Uani .
N3 N 0.07492(7) 0.05588(12) 0.41528(4) 0.0186 1.0000 Uani .
N4 N 0.28620(7) -0.12951(12) 0.47347(4) 0.0192 1.0000 Uani .
O1 O 0.47457(6) 0.57196(10) 0.24673(3) 0.0179 1.0000 Uani .
O2 O 0.46213(6) 0.79907(9) 0.31115(3) 0.0154 1.0000 Uani .
C1 C 0.07073(9) -0.46093(15) 0.35664(6) 0.0244 1.0000 Uani .
C2 C 0.11527(7) -0.39397(13) 0.30504(5) 0.0161 1.0000 Uani .
C3 C 0.10816(8) -0.49429(14) 0.25001(5) 0.0192 1.0000 Uani .
C4 C 0.15208(8) -0.42860(14) 0.20382(5) 0.0190 1.0000 Uani .
C5 C 0.20134(8) -0.26191(13) 0.21295(4) 0.0169 1.0000 Uani .
C6 C 0.20518(7) -0.16847(12) 0.26856(4) 0.0131 1.0000 Uani .
C7 C 0.25843(7) 0.00568(13) 0.28181(4) 0.0144 1.0000 Uani .
C8 C 0.35958(7) 0.35351(12) 0.31346(4) 0.0123 1.0000 Uani .
C9 C 0.31551(7) 0.24901(12) 0.35262(4) 0.0122 1.0000 Uani .
C10 C 0.32230(8) 0.30682(13) 0.41435(4) 0.0155 1.0000 Uani .
C11 C 0.37214(8) 0.46721(13) 0.43701(4) 0.0182 1.0000 Uani .
C12 C 0.41407(8) 0.57375(13) 0.39801(4) 0.0161 1.0000 Uani .
C13 C 0.40775(7) 0.51577(12) 0.33625(4) 0.0120 1.0000 Uani .
C14 C 0.45201(7) 0.62851(12) 0.29371(4) 0.0127 1.0000 Uani .
C15 C 0.02100(7) 0.13929(14) 0.43693(5) 0.0172 1.0000 Uani .
C16 C -0.04809(8) 0.24632(15) 0.46386(5) 0.0230 1.0000 Uani .
C17 C 0.34068(8) -0.13361(14) 0.52368(5) 0.0186 1.0000 Uani .
C18 C 0.41085(10) -0.13849(16) 0.58762(5) 0.0265 1.0000 Uani .
P1 P 0.248130(19) 0.31956(3) 0.592007(11) 0.0150 1.0000 Uani .
F1 F 0.30643(8) 0.50499(12) 0.61594(5) 0.0423 1.0000 Uani .
F2 F 0.18928(6) 0.13381(10) 0.56870(3) 0.0285 1.0000 Uani .
F3 F 0.18925(6) 0.41086(11) 0.52587(4) 0.0334 1.0000 Uani .
F4 F 0.34177(5) 0.26167(10) 0.56352(3) 0.0241 1.0000 Uani .
F5 F 0.30586(5) 0.22727(12) 0.65819(3) 0.0303 1.0000 Uani .
F6 F 0.15430(6) 0.37793(11) 0.62105(4) 0.0316 1.0000 Uani .
H13 H 0.0336 -0.5706 0.3462 0.0418 1.0000 Uiso R
H11 H 0.0207 -0.3758 0.3643 0.0415 1.0000 Uiso R
H12 H 0.1220 -0.4776 0.3963 0.0404 1.0000 Uiso R
H31 H 0.0744 -0.6065 0.2443 0.0230 1.0000 Uiso R
H41 H 0.1471 -0.4960 0.1674 0.0219 1.0000 Uiso R
H51 H 0.2309 -0.2122 0.1837 0.0215 1.0000 Uiso R
H71 H 0.2926 0.0654 0.2541 0.0187 1.0000 Uiso R
H81 H 0.3549 0.3174 0.2725 0.0153 1.0000 Uiso R
H101 H 0.2905 0.2355 0.4414 0.0212 1.0000 Uiso R
H111 H 0.3765 0.5030 0.4802 0.0241 1.0000 Uiso R
H121 H 0.4491 0.6841 0.4121 0.0198 1.0000 Uiso R
H162 H -0.0129 0.2793 0.5062 0.0382 1.0000 Uiso R
H161 H -0.1094 0.1789 0.4636 0.0377 1.0000 Uiso R
H163 H -0.0676 0.3507 0.4384 0.0381 1.0000 Uiso R
H182 H 0.3726 -0.1212 0.6154 0.0395 1.0000 Uiso R
H183 H 0.4606 -0.0446 0.5924 0.0393 1.0000 Uiso R
H181 H 0.4429 -0.2533 0.5952 0.0386 1.0000 Uiso R
H21 H 0.4856 0.8623 0.2887 0.0277 1.0000 Uiso R

loop_
_atom_site_aniso_label
_atom_site_aniso_U_11
_atom_site_aniso_U_22
_atom_site_aniso_U_33
_atom_site_aniso_U_23
_atom_site_aniso_U_13
_atom_site_aniso_U_12
Cu21 0.01885(5) 0.01677(5) 0.01327(5) -0.00114(4) 0.00720(4) -0.00137(4)
N1 0.0131(3) 0.0135(3) 0.0142(3) -0.0005(3) 0.0037(2) -0.0008(2)
N2 0.0141(3) 0.0120(3) 0.0128(3) -0.0004(2) 0.0042(2) -0.0010(2)
N3 0.0182(3) 0.0197(4) 0.0177(3) 0.0005(3) 0.0048(3) 0.0002(3)
N4 0.0226(4) 0.0171(3) 0.0183(3) -0.0011(3) 0.0061(3) 0.0031(3)
O1 0.0262(3) 0.0142(3) 0.0166(3) -0.0017(2) 0.0116(3) -0.0018(3)
O2 0.0206(3) 0.0105(3) 0.0176(3) -0.0009(2) 0.0093(2) -0.0021(2)
C1 0.0256(5) 0.0218(5) 0.0297(5) 0.0018(4) 0.0141(4) -0.0064(4)
C2 0.0140(4) 0.0143(4) 0.0200(4) -0.0003(3) 0.0043(3) -0.0014(3)
C3 0.0183(4) 0.0147(4) 0.0225(4) -0.0032(3) 0.0018(3) -0.0022(3)
C4 0.0217(4) 0.0169(4) 0.0160(4) -0.0044(3) 0.0006(3) 0.0008(3)
C5 0.0216(4) 0.0159(4) 0.0129(3) -0.0013(3) 0.0039(3) 0.0001(3)
C6 0.0146(3) 0.0130(3) 0.0114(3) -0.0005(3) 0.0029(3) -0.0005(3)
C7 0.0180(4) 0.0132(3) 0.0129(3) -0.0004(3) 0.0056(3) -0.0017(3)
C8 0.0134(3) 0.0124(3) 0.0112(3) -0.0005(3) 0.0036(3) -0.0003(3)
C9 0.0135(3) 0.0111(3) 0.0124(3) -0.0005(3) 0.0042(3) -0.0008(3)
C10 0.0214(4) 0.0138(4) 0.0132(3) -0.0012(3) 0.0078(3) -0.0018(3)
C11 0.0273(4) 0.0159(4) 0.0133(3) -0.0030(3) 0.0088(3) -0.0043(3)
C12 0.0219(4) 0.0132(3) 0.0144(3) -0.0023(3) 0.0067(3) -0.0029(3)
C13 0.0131(3) 0.0114(3) 0.0123(3) 0.0002(3) 0.0045(3) 0.0006(3)
C14 0.0131(3) 0.0111(3) 0.0138(3) 0.0001(3) 0.0038(3) 0.0004(3)
C15 0.0170(4) 0.0168(4) 0.0173(4) 0.0024(3) 0.0040(3) 0.0006(3)
C16 0.0222(4) 0.0212(4) 0.0279(5) -0.0003(4) 0.0108(4) 0.0054(4)
C17 0.0206(4) 0.0144(4) 0.0207(4) 0.0000(3) 0.0053(3) 0.0032(3)
C18 0.0280(5) 0.0223(5) 0.0226(5) 0.0013(4) -0.0042(4) 0.0026(4)
P1 0.01563(10) 0.01590(10) 0.01468(9) -0.00143(8) 0.00616(8) 0.00046(8)
F1 0.0515(5) 0.0293(4) 0.0543(5) -0.0208(4) 0.0285(4) -0.0198(4)
F2 0.0340(4) 0.0235(3) 0.0273(3) -0.0060(3) 0.0072(3) -0.0101(3)
F3 0.0336(4) 0.0384(4) 0.0293(3) 0.0173(3) 0.0104(3) 0.0147(3)
F4 0.0230(3) 0.0322(3) 0.0210(3) 0.0028(3) 0.0128(2) 0.0071(3)
F5 0.0242(3) 0.0524(5) 0.0135(3) 0.0060(3) 0.0038(2) 0.0039(3)
F6 0.0271(3) 0.0377(4) 0.0369(4) -0.0008(3) 0.0204(3) 0.0078(3)

loop_
_atom_type_symbol
_atom_type_scat_dispersion_real
_atom_type_scat_dispersion_imag
_atom_type_scat_Cromer_Mann_a1
_atom_type_scat_Cromer_Mann_b1
_atom_type_scat_Cromer_Mann_a2
_atom_type_scat_Cromer_Mann_b2
_atom_type_scat_Cromer_Mann_a3
_atom_type_scat_Cromer_Mann_b3
_atom_type_scat_Cromer_Mann_a4
_atom_type_scat_Cromer_Mann_b4
_atom_type_scat_Cromer_Mann_c
_atom_type_scat_source
C 0.0033 0.0016 2.3100 20.8439 1.0200 10.2075 1.5886 0.5687 0.8650 51.6512 0.2156 'International Tables Vol C 4.2.6.8 and 6.1.1.4'
H 0.0000 0.0000 0.4930 10.5109 0.3229 26.1257 0.1402 3.1424 0.0408 57.7998 0.0030 'International Tables Vol C 4.2.6.8 and 6.1.1.4'
N 0.0061 0.0033 12.2126 0.0057 3.1322 9.8933 2.0125 28.9975 1.1663 0.5826 -11.5290 'International Tables Vol C 4.2.6.8 and 6.1.1.4'
O 0.0106 0.0060 3.0485 13.2771 2.2868 5.7011 1.5463 0.3239 0.8670 32.9089 0.2508 'International Tables Vol C 4.2.6.8 and 6.1.1.4'
F 0.0171 0.0103 3.5392 10.2825 2.6412 4.2944 1.5170 0.2615 1.0243 26.1476 0.2776 'International Tables Vol C 4.2.6.8 and 6.1.1.4'
P 0.1023 0.0942 6.4345 1.9067 4.1791 27.1570 1.7800 0.5260 1.4908 68.1645 1.1149 'International Tables Vol C 4.2.6.8 and 6.1.1.4'
Cu 0.3201 1.2651 13.3380 3.5828 7.1676 0.2470 5.6158 11.3966 1.6735 64.8126 1.1910 'International Tables Vol C 4.2.6.8 and 6.1.1.4'

loop_
_geom_angle_atom_site_label_1
_geom_angle_atom_site_label_2
_geom_angle_atom_site_label_3
_geom_angle
_geom_angle_publ_flag
N1 Cu21 N2 80.42(3) yes
N1 Cu21 N3 123.18(3) yes
N2 Cu21 N3 114.64(3) yes
N1 Cu21 N4 122.75(3) yes
N2 Cu21 N4 110.92(3) yes
N3 Cu21 N4 103.11(4) yes
Cu21 N1 C2 128.10(6) yes
Cu21 N1 C6 112.99(6) yes
C2 N1 C6 118.87(8) yes
Cu21 N2 C7 111.96(6) yes
Cu21 N2 C9 125.65(6) yes
C7 N2 C9 122.33(8) yes
Cu21 N3 C15 169.45(8) yes
Cu21 N4 C17 167.99(9) yes
C14 O2 H21 114.3 no
C2 C1 H13 113.0 no
C2 C1 H11 110.1 no
H13 C1 H11 105.6 no
C2 C1 H12 113.5 no
H13 C1 H12 107.7 no
H11 C1 H12 106.4 no
C1 C2 N1 117.06(9) yes
C1 C2 C3 121.68(9) yes
N1 C2 C3 121.26(9) yes
C2 C3 C4 119.82(9) yes
C2 C3 H31 120.5 no
C4 C3 H31 119.7 no
C3 C4 C5 118.93(9) yes
C3 C4 H41 119.4 no
C5 C4 H41 121.7 no
C4 C5 C6 118.39(9) yes
C4 C5 H51 122.3 no
C6 C5 H51 119.3 no
C5 C6 N1 122.72(8) yes
C5 C6 C7 121.05(8) yes
N1 C6 C7 116.20(8) yes
C6 C7 N2 118.43(8) yes
C6 C7 H71 124.7 no
N2 C7 H71 116.9 no
C9 C8 C13 119.31(8) yes
C9 C8 H81 120.4 no
C13 C8 H81 120.3 no
N2 C9 C8 124.91(8) yes
N2 C9 C10 115.47(8) yes
C8 C9 C10 119.62(8) yes
C9 C10 C11 120.62(8) yes
C9 C10 H101 119.7 no
C11 C10 H101 119.6 no
C10 C11 C12 120.16(8) yes
C10 C11 H111 118.8 no
C12 C11 H111 121.1 no
C11 C12 C13 119.31(8) yes
C11 C12 H121 122.3 no
C13 C12 H121 118.4 no
C12 C13 C8 120.95(8) yes
C12 C13 C14 120.06(8) yes
C8 C13 C14 118.99(7) yes
C13 C14 O2 112.73(7) yes
C13 C14 O1 124.21(8) yes
O2 C14 O1 123.04(8) yes
N3 C15 C16 179.41(10) yes
C15 C16 H162 109.8 no
C15 C16 H161 110.0 no
H162 C16 H161 109.5 no
C15 C16 H163 108.1 no
H162 C16 H163 110.2 no
H161 C16 H163 109.2 no
N4 C17 C18 179.60(12) yes
C17 C18 H182 108.3 no
C17 C18 H183 109.5 no
H182 C18 H183 108.9 no
C17 C18 H181 109.3 no
H182 C18 H181 108.6 no
H183 C18 H181 112.1 no
F1 P1 F2 179.39(4) yes
F1 P1 F3 90.33(5) yes
F2 P1 F3 90.02(4) yes
F1 P1 F4 90.05(4) yes
F2 P1 F4 90.45(4) yes
F3 P1 F4 90.15(4) yes
F1 P1 F5 90.11(5) yes
F2 P1 F5 89.54(4) yes
F3 P1 F5 179.38(4) yes
F4 P1 F5 90.29(4) yes
F1 P1 F6 89.79(5) yes
F2 P1 F6 89.71(4) yes
F3 P1 F6 90.11(4) yes
F4 P1 F6 179.70(4) yes
F5 P1 F6 89.46(4) yes

loop_
_geom_bond_atom_site_label_1
_geom_bond_atom_site_label_2
_geom_bond_distance
_geom_bond_publ_flag
Cu21 N1 2.0342(8) yes
Cu21 N2 2.1100(8) yes
Cu21 N3 1.9568(9) yes
Cu21 N4 1.9708(9) yes
N1 C2 1.3425(12) yes
N1 C6 1.3538(11) yes
N2 C7 1.2836(11) yes
N2 C9 1.4198(12) yes
N3 C15 1.1427(13) yes
N4 C17 1.1413(13) yes
O1 C14 1.2209(11) yes
O2 C14 1.3204(11) yes
O2 H21 0.802 no
C1 C2 1.4949(14) yes
C1 H13 0.948 no
C1 H11 0.964 no
C1 H12 0.956 no
C2 C3 1.3981(14) yes
C3 C4 1.3858(15) yes
C3 H31 0.939 no
C4 C5 1.3901(14) yes
C4 H41 0.929 no
C5 C6 1.3903(12) yes
C5 H51 0.915 no
C6 C7 1.4659(13) yes
C7 H71 0.959 no
C8 C9 1.3974(12) yes
C8 C13 1.3929(12) yes
C8 H81 0.922 no
C9 C10 1.3974(12) yes
C10 C11 1.3884(13) yes
C10 H101 0.972 no
C11 C12 1.3869(13) yes
C11 H111 0.969 no
C12 C13 1.3996(12) yes
C12 H121 0.953 no
C13 C14 1.4872(12) yes
C15 C16 1.4544(14) yes
C16 H162 0.951 no
C16 H161 0.955 no
C16 H163 0.950 no
C17 C18 1.4571(14) yes
C18 H182 0.901 no
C18 H183 0.947 no
C18 H181 0.948 no
P1 F1 1.5982(8) yes
P1 F2 1.6005(7) yes
P1 F3 1.5987(7) yes
P1 F4 1.5940(7) yes
P1 F5 1.5990(7) yes
P1 F6 1.6046(7) yes

loop_
_geom_hbond_atom_site_label_D
_geom_hbond_atom_site_label_H
_geom_hbond_atom_site_label_A
_geom_hbond_site_symmetry_A
_geom_hbond_angle_DHA
_geom_hbond_distance_DH
_geom_hbond_distance_HA
_geom_hbond_distance_DA
_geom_hbond_publ_flag
O2 H21 O1 3_655 160 0.80 1.88 2.6463(14) yes
